data_1557425
loop_
_publ_author_name
'Jiang, Fan'
'Wang, Chang-Feng'
'Wu, Ya-Xing'
'Li, Hui-Hui'
'Shi, Chao'
'Ye, Heng-Yun'
'Zhang, Yi'

_publ_section_title
;
 Nonlinear Optical and Photoluminescence Bistable Responses Accompanied by
 Tunable Dielectric Behaviors in Crown Inclusions
;
_journal_name_full 'The Journal of Physical Chemistry C'
_journal_paper_doi 10.1021/acs.jpcc.0c01122
_journal_year 2020
_chemical_formula_moiety 'C12 H24 O6, C7 H9 Cl N, Cl O5'
_chemical_formula_sum 'C19 H33 Cl2 N O11'
_chemical_formula_weight 522.36
_space_group_crystal_system orthorhombic
_space_group_IT_number 36
_space_group_name_Hall 'C 2c -2'
_space_group_name_H-M_alt 'C m c 21'
_atom_sites_solution_hydrogens geom
_audit_creation_method SHELXL-2013
_cell_angle_alpha 90
_cell_angle_beta 90
_cell_angle_gamma 90
_cell_formula_units_Z 4
_cell_length_a 11.2828(8)
_cell_length_b 17.8489(14)
_cell_length_c 12.4059(11)
_cell_measurement_reflns_used 1319
_cell_measurement_temperature 293(2)
_cell_measurement_theta_max 19.6180
_cell_measurement_theta_min 2.2280
_cell_volume 2498.4(3)
_computing_structure_refinement 'SHELXL-2013 (Sheldrick, 2013)'
_diffrn_ambient_temperature 293(2)
_diffrn_measured_fraction_theta_full 0.967
_diffrn_measured_fraction_theta_max 0.999
_diffrn_measurement_device_type 'XtaLAB Mini II'
_diffrn_radiation_type MoK\a
_diffrn_radiation_wavelength 0.71073
_diffrn_reflns_av_R_equivalents 0.0228
_diffrn_reflns_av_unetI/netI 0.0366
_diffrn_reflns_Laue_measured_fraction_full 0.967
_diffrn_reflns_Laue_measured_fraction_max 0.999
_diffrn_reflns_limit_h_max 13
_diffrn_reflns_limit_h_min -13
_diffrn_reflns_limit_k_max 21
_diffrn_reflns_limit_k_min -20
_diffrn_reflns_limit_l_max 14
_diffrn_reflns_limit_l_min -14
_diffrn_reflns_number 5152
_diffrn_reflns_point_group_measured_fraction_full 0.875
_diffrn_reflns_point_group_measured_fraction_max 0.904
_diffrn_reflns_theta_full 25.242
_diffrn_reflns_theta_max 25.000
_diffrn_reflns_theta_min 2.282
_exptl_absorpt_coefficient_mu 0.316
_exptl_crystal_density_diffrn 1.389
_exptl_crystal_description block
_exptl_crystal_F_000 1104
_refine_diff_density_max 0.609
_refine_diff_density_min -0.420
_refine_diff_density_rms 0.105
_refine_ls_abs_structure_details
;
 Flack x determined using 503 quotients [(I+)-(I-)]/[(I+)+(I-)]
 (Parsons and Flack (2004), Acta Cryst. A60, s61).
;
_refine_ls_abs_structure_Flack 0.92(5)
_refine_ls_extinction_method none
_refine_ls_goodness_of_fit_ref 1.064
_refine_ls_hydrogen_treatment constr
_refine_ls_matrix_type full
_refine_ls_number_parameters 167
_refine_ls_number_reflns 2099
_refine_ls_number_restraints 55
_refine_ls_restrained_S_all 1.120
_refine_ls_R_factor_all 0.1327
_refine_ls_R_factor_gt 0.1052
_refine_ls_shift/su_max 0.000
_refine_ls_shift/su_mean 0.000
_refine_ls_structure_factor_coef Fsqd
_refine_ls_weighting_details
;
 w=1/[\s^2^(Fo^2^)+(0.2000P)^2^+3.0000P]
 where P=(Fo^2^+2Fc^2^)/3
;
_refine_ls_weighting_scheme calc
_refine_ls_wR_factor_gt 0.2823
_refine_ls_wR_factor_ref 0.3139
_reflns_Friedel_coverage 0.720
_reflns_Friedel_fraction_full 0.772
_reflns_Friedel_fraction_max 0.799
_reflns_number_gt 1416
_reflns_number_total 2099
_reflns_threshold_expression 'I > 2\s(I)'
_cod_data_source_file jp0c01122_si_004.cif
_cod_data_source_block 43
_cod_database_code 1557425
_shelx_space_group_comment
;
The symmetry employed for this shelxl refinement is uniquely defined
by the following loop, which should always be used as a source of
symmetry information in preference to the above space-group names.
They are only intended as comments.
;
_shelxl_version_number 2013-2

loop_
_space_group_symop_operation_xyz
'x, y, z'
'-x, -y, z+1/2'
'x, -y, z+1/2'
'-x, y, z'
'x+1/2, y+1/2, z'
'-x+1/2, -y+1/2, z+1/2'
'x+1/2, -y+1/2, z+1/2'
'-x+1/2, y+1/2, z'

loop_
_atom_site_label
_atom_site_type_symbol
_atom_site_fract_x
_atom_site_fract_y
_atom_site_fract_z
_atom_site_U_iso_or_equiv
_atom_site_adp_type
_atom_site_occupancy
_atom_site_site_symmetry_order
_atom_site_calc_flag
_atom_site_refinement_flags_posn
_atom_site_refinement_flags_adp
_atom_site_refinement_flags_occupancy
_atom_site_disorder_assembly
_atom_site_disorder_group
C1 C 0.0000 0.4868(10) 1.0036(15) 0.089(5) Uani 1 2 d S T P . .
H1A H -0.0696 0.5098 1.0356 0.106 Uiso 0.5 1 calc R U P . .
H1B H 0.0696 0.5098 1.0356 0.106 Uiso 0.5 1 calc R U P . .
C2 C 0.0000 0.4031(9) 1.0276(10) 0.070(4) Uani 1 2 d S T P . .
C3 C 0.1053(8) 0.3625(7) 1.0354(8) 0.076(3) Uani 1 1 d . . . . .
H3 H 0.1771 0.3876 1.0289 0.091 Uiso 1 1 calc R U . . .
C4 C 0.1055(7) 0.2867(6) 1.0525(9) 0.068(2) Uani 1 1 d . . . . .
H4 H 0.1763 0.2606 1.0604 0.081 Uiso 1 1 calc R U . . .
C5 C 0.0000 0.2507(8) 1.0576(12) 0.068(3) Uani 1 2 d S T P . .
C6 C 0.1000(19) 0.3034(12) 0.3690(18) 0.142(6) Uani 1 1 d . U . . .
H6A H 0.0987 0.2592 0.3235 0.170 Uiso 1 1 calc R U . . .
H6B H 0.1012 0.2869 0.4435 0.170 Uiso 1 1 calc R U . . .
C7 C 0.2144(18) 0.3497(12) 0.3448(18) 0.138(6) Uani 1 1 d . U . . .
H7A H 0.2832 0.3194 0.3621 0.165 Uiso 1 1 calc R U . . .
H7B H 0.2173 0.3609 0.2683 0.165 Uiso 1 1 calc R U . . .
C8 C 0.3186(14) 0.4585(13) 0.369(2) 0.144(6) Uani 1 1 d . U . . .
H8A H 0.3823 0.4249 0.3484 0.173 Uiso 1 1 calc R U . . .
H8B H 0.3445 0.4838 0.4343 0.173 Uiso 1 1 calc R U . . .
C9 C 0.311(2) 0.5173(14) 0.2827(19) 0.153(8) Uani 1 1 d . U . . .
H9A H 0.3805 0.5489 0.2849 0.184 Uiso 1 1 calc R U . . .
H9B H 0.3072 0.4935 0.2125 0.184 Uiso 1 1 calc R U . . .
C10 C 0.2087(17) 0.6160(9) 0.2189(15) 0.120(5) Uani 1 1 d . U . . .
H10A H 0.2792 0.6469 0.2241 0.144 Uiso 1 1 calc R U . . .
H10B H 0.2063 0.5935 0.1478 0.144 Uiso 1 1 calc R U . . .
C11 C 0.0980(18) 0.6630(14) 0.2383(17) 0.144(6) Uani 1 1 d . U . . .
H11A H 0.0962 0.6793 0.3129 0.173 Uiso 1 1 calc R U . . .
H11B H 0.1003 0.7072 0.1928 0.173 Uiso 1 1 calc R U . . .
Cl1 Cl 0.0000 0.1183(2) 0.5612(4) 0.0859(13) Uani 1 2 d S T P . .
Cl2 Cl 0.0000 0.1523(2) 1.0749(4) 0.1004(16) Uani 1 2 d S T P . .
N1 N 0.0000 0.5002(5) 0.8872(10) 0.060(3) Uani 1 2 d S T P . .
H1C H 0.0209 0.5475 0.8742 0.090 Uiso 0.5 1 calc R U P . .
H1D H -0.0723 0.4920 0.8610 0.090 Uiso 0.5 1 calc R U P . .
H1E H 0.0513 0.4694 0.8556 0.090 Uiso 0.5 1 calc R U P . .
O1 O 0.0000 0.0423(8) 0.589(2) 0.160(8) Uani 1 2 d S T P . .
O2 O 0.0000 0.135(2) 0.678(7) 0.37(3) Uani 1 2 d S T P . .
O3 O 0.0000 0.1194(17) 0.440(3) 0.29(2) Uani 1 2 d S T P . .
O4 O 0.1015(10) 0.1584(9) 0.568(2) 0.185(7) Uani 1 1 d . . . . .
O5 O 0.0000 0.3445(10) 0.3510(16) 0.135(6) Uani 1 2 d S T P . .
O6 O 0.2203(14) 0.4124(10) 0.3987(15) 0.166(5) Uani 1 1 d . U . . .
O7 O 0.2100(10) 0.5610(8) 0.2976(11) 0.125(4) Uani 1 1 d . U . . .
O8 O 0.0000 0.6233(9) 0.2165(12) 0.115(5) Uani 1 2 d S TU P . .

loop_
_atom_site_aniso_label
_atom_site_aniso_U_11
_atom_site_aniso_U_22
_atom_site_aniso_U_33
_atom_site_aniso_U_23
_atom_site_aniso_U_13
_atom_site_aniso_U_12
C1 0.103(13) 0.075(10) 0.088(11) -0.028(9) 0.000 0.000
C2 0.079(9) 0.079(9) 0.052(7) -0.004(6) 0.000 0.000
C3 0.046(4) 0.122(9) 0.060(5) 0.001(5) -0.009(4) -0.018(5)
C4 0.055(4) 0.084(6) 0.064(5) 0.013(5) -0.006(5) 0.005(4)
C5 0.058(6) 0.093(9) 0.054(7) 0.023(8) 0.000 0.000
C6 0.163(12) 0.122(10) 0.141(11) 0.014(9) -0.018(9) 0.040(9)
C7 0.147(11) 0.118(10) 0.149(12) -0.014(9) -0.014(9) 0.020(9)
C8 0.071(8) 0.174(11) 0.188(12) 0.023(11) 0.000(8) 0.006(8)
C9 0.134(12) 0.173(13) 0.153(13) -0.035(10) -0.008(9) 0.026(10)
C10 0.124(10) 0.118(9) 0.117(9) 0.007(8) 0.006(8) -0.039(8)
C11 0.143(11) 0.166(12) 0.123(10) -0.004(9) 0.017(9) -0.057(10)
Cl1 0.0642(17) 0.069(2) 0.124(4) 0.006(3) 0.000 0.000
Cl2 0.107(3) 0.084(2) 0.110(4) 0.033(3) 0.000 0.000
N1 0.045(5) 0.039(4) 0.096(9) -0.012(5) 0.000 0.000
O1 0.22(2) 0.081(8) 0.184(19) 0.030(12) 0.000 0.000
O2 0.51(9) 0.15(3) 0.45(9) 0.03(4) 0.000 0.000
O3 0.57(7) 0.18(3) 0.124(18) -0.001(18) 0.000 0.000
O4 0.093(7) 0.177(12) 0.28(2) 0.032(16) -0.016(12) -0.028(7)
O5 0.139(14) 0.102(11) 0.164(17) -0.038(10) 0.000 0.000
O6 0.134(9) 0.180(10) 0.185(10) -0.015(9) -0.023(8) 0.020(8)
O7 0.086(6) 0.164(9) 0.125(8) -0.021(7) 0.017(5) -0.020(6)
O8 0.130(10) 0.117(9) 0.099(8) -0.006(7) 0.000 0.000

loop_
_atom_type_symbol
_atom_type_description
_atom_type_scat_dispersion_real
_atom_type_scat_dispersion_imag
_atom_type_scat_source
C C 0.0033 0.0016 'International Tables Vol C Tables 4.2.6.8 and 6.1.1.4'
H H 0.0000 0.0000 'International Tables Vol C Tables 4.2.6.8 and 6.1.1.4'
N N 0.0061 0.0033 'International Tables Vol C Tables 4.2.6.8 and 6.1.1.4'
O O 0.0106 0.0060 'International Tables Vol C Tables 4.2.6.8 and 6.1.1.4'
Cl Cl 0.1484 0.1585 'International Tables Vol C Tables 4.2.6.8 and 6.1.1.4'

loop_
_geom_angle_atom_site_label_1
_geom_angle_atom_site_label_2
_geom_angle_atom_site_label_3
_geom_angle
_geom_angle_site_symmetry_1
_geom_angle_site_symmetry_3
_geom_angle_publ_flag
N1 C1 C2 110.6(12) . . ?
C3 C2 C3 116.9(15) 4 . ?
C3 C2 C1 121.5(7) 4 . ?
C3 C2 C1 121.5(7) . . ?
C2 C3 C4 121.7(10) . . ?
C5 C4 C3 118.3(9) . . ?
C4 C5 C4 123.1(14) 4 . ?
C4 C5 Cl2 118.5(7) 4 . ?
C4 C5 Cl2 118.5(7) . . ?
O5 C6 C7 111.5(16) . . ?
O6 C7 C6 113.4(19) . . ?
O6 C8 C9 122.6(17) . . ?
O7 C9 C8 110.2(18) . . ?
C11 C10 O7 106.7(15) . . ?
O8 C11 C10 110.7(19) . . ?
O4 Cl1 O4 115.7(14) . 4 ?
O4 Cl1 O1 119.9(7) . . ?
O4 Cl1 O1 119.9(7) 4 . ?
O4 Cl1 O3 93.0(12) . . ?
O4 Cl1 O3 93.0(12) 4 . ?
O1 Cl1 O3 104.8(16) . . ?
O4 Cl1 O2 80.5(13) . . ?
O4 Cl1 O2 80.6(13) 4 . ?
O1 Cl1 O2 87.5(19) . . ?
O3 Cl1 O2 168(2) . . ?
C6 O5 C6 112(2) 4 . ?
C7 O6 C8 113.7(19) . . ?
C9 O7 C10 108.2(16) . . ?
C11 O8 C11 111(3) 4 . ?

loop_
_geom_bond_atom_site_label_1
_geom_bond_atom_site_label_2
_geom_bond_distance
_geom_bond_site_symmetry_2
_geom_bond_publ_flag
C1 N1 1.46(2) . ?
C1 C2 1.52(2) . ?
C2 C3 1.394(14) 4 ?
C2 C3 1.394(14) . ?
C3 C4 1.370(15) . ?
C4 C5 1.354(12) . ?
C5 C4 1.354(12) 4 ?
C5 Cl2 1.770(15) . ?
C6 O5 1.364(19) . ?
C6 C7 1.56(3) . ?
C7 O6 1.31(2) . ?
C8 O6 1.43(3) . ?
C8 C9 1.50(3) . ?
C9 O7 1.39(3) . ?
C10 C11 1.52(3) . ?
C10 O7 1.38(2) . ?
C11 O8 1.34(2) . ?
Cl1 O4 1.353(13) . ?
Cl1 O4 1.353(13) 4 ?
Cl1 O1 1.400(16) . ?
Cl1 O3 1.50(3) . ?
Cl1 O2 1.48(8) . ?
O5 C6 1.364(19) 4 ?
O8 C11 1.34(2) 4 ?

loop_
_geom_hbond_atom_site_label_D
_geom_hbond_atom_site_label_H
_geom_hbond_atom_site_label_A
_geom_hbond_distance_DH
_geom_hbond_distance_HA
_geom_hbond_distance_DA
_geom_hbond_angle_DHA
_geom_hbond_site_symmetry_A
N1 H1E O8 0.89 2.46 3.057(19) 124.8 2_565
N1 H1E O7 0.89 2.00 2.836(13) 155.1 3_565
N1 H1D O7 0.89 1.98 2.836(13) 160.4 2_565
N1 H1C O6 0.89 2.38 2.938(16) 120.8 3_565
N1 H1C O5 0.89 1.96 2.808(19) 157.6 2_565
N1 H1D O6 0.89 2.43 2.938(16) 116.3 2_565
N1 H1C O5 0.89 1.96 2.808(19) 157.6 2_565
N1 H1E O7 0.89 2.00 2.836(13) 155.1 3_565
N1 H1E O8 0.89 2.46 3.057(19) 124.8 2_565
N1 H1D O7 0.89 1.98 2.836(13) 160.4 2_565
N1 H1E O8 0.89 2.46 3.057(19) 124.8 2_565
N1 H1E O7 0.89 2.00 2.836(13) 155.1 3_565
N1 H1D O7 0.89 1.98 2.836(13) 160.4 2_565
N1 H1C O5 0.89 1.96 2.808(19) 157.6 2_565
C9 H9A O3 0.97 2.67 3.42(3) 134.8 5
N1 H1E O8 0.89 2.46 3.057(19) 124.8 2_565
N1 H1E O7 0.89 2.00 2.836(13) 155.1 3_565
N1 H1D O7 0.89 1.98 2.836(13) 160.4 2_565
N1 H1D O6 0.89 2.43 2.938(16) 116.3 2_565
N1 H1C O6 0.89 2.38 2.938(16) 120.8 3_565
N1 H1C O5 0.89 1.96 2.808(19) 157.6 2_565
C8 H8A O2 0.97 2.72 3.55(6) 144.3 6_554
C8 H8A O2 0.97 2.72 3.55(6) 144.3 6_554
N1 H1C O5 0.89 1.96 2.808(19) 157.6 2_565
N1 H1C O6 0.89 2.38 2.938(16) 120.8 3_565
N1 H1D O6 0.89 2.43 2.938(16) 116.3 2_565
N1 H1D O7 0.89 1.98 2.836(13) 160.4 2_565
N1 H1E O7 0.89 2.00 2.836(13) 155.1 3_565
N1 H1E O8 0.89 2.46 3.057(19) 124.8 2_565
C8 H8A O2 0.97 2.72 3.55(6) 144.3 6_554
C9 H9B O1 0.97 2.74 3.39(3) 125.1 6_554
N1 H1D O7 0.89 1.98 2.836(13) 160.4 2_565
N1 H1E O7 0.89 2.00 2.836(13) 155.1 3_565
N1 H1C O5 0.89 1.96 2.808(19) 157.6 2_565
C9 H9A O3 0.97 2.67 3.42(3) 134.8 5
N1 H1D O7 0.89 1.98 2.836(13) 160.4 2_565
N1 H1E O8 0.89 2.46 3.057(19) 124.8 2_565
N1 H1E O7 0.89 2.00 2.836(13) 155.1 3_565
N1 H1C O5 0.89 1.96 2.808(19) 157.6 2_565
N1 H1D O6 0.89 2.43 2.938(16) 116.3 2_565
C9 H9A O3 0.97 2.67 3.42(3) 134.8 5
N1 H1C O5 0.89 1.96 2.808(19) 157.6 2_565
N1 H1D O7 0.89 1.98 2.836(13) 160.4 2_565
N1 H1E O7 0.89 2.00 2.836(13) 155.1 3_565
N1 H1E O8 0.89 2.46 3.057(19) 124.8 2_565

loop_
_geom_torsion_atom_site_label_1
_geom_torsion_atom_site_label_2
_geom_torsion_atom_site_label_3
_geom_torsion_atom_site_label_4
_geom_torsion
_geom_torsion_site_symmetry_1
_geom_torsion_site_symmetry_2
_geom_torsion_site_symmetry_3
_geom_torsion_site_symmetry_4
_geom_torsion_publ_flag
N1 C1 C2 C3 -87.8(11) . . . 4 ?
N1 C1 C2 C3 87.8(11) . . . . ?
C3 C2 C3 C4 -1.4(19) 4 . . . ?
C1 C2 C3 C4 -177.3(12) . . . . ?
C2 C3 C4 C5 2.5(16) . . . . ?
C3 C4 C5 C4 -4(2) . . . 4 ?
C3 C4 C5 Cl2 177.8(10) . . . . ?
O5 C6 C7 O6 56(3) . . . . ?
O6 C8 C9 O7 48(3) . . . . ?
O7 C10 C11 O8 -69(2) . . . . ?
C7 C6 O5 C6 178.2(12) . . . 4 ?
C6 C7 O6 C8 -174.1(16) . . . . ?
C9 C8 O6 C7 91(3) . . . . ?
C8 C9 O7 C10 177.7(17) . . . . ?
C11 C10 O7 C9 -179.6(16) . . . . ?
C10 C11 O8 C11 177.0(10) . . . 4 ?
